data_7248455
loop_
_publ_author_name
'Paska, Bart\/lomiej'
'Cichowicz, Grzegorz'
'Rzepi\'nski, Patryk'
'Cyra\'nski, Micha\/l Ksawery'
'Dobrzycki, \/Lukasz'
'Boese, Roland'

_publ_section_title
;
 Structural chemistry of decalins and perfluorodecalins
;
_journal_issue 19
_journal_name_full CrystEngComm
_journal_page_first 2474
_journal_page_last 2490
_journal_paper_doi 10.1039/D3CE01117H
_journal_volume 26
_journal_year 2024
_chemical_formula_sum 'C10 F18'
_chemical_formula_weight 462.10
_chemical_melting_point 268
_chemical_name_systematic cis-Perfluorodecalin
_space_group_crystal_system monoclinic
_space_group_IT_number 15
_space_group_name_Hall '-C 2yc'
_space_group_name_H-M_alt 'C 1 2/c 1'
_audit_update_record
;
2023-11-05 deposited with the CCDC.	2024-02-20 downloaded from the CCDC.
;
_cell_angle_alpha 90
_cell_angle_beta 105.5020(18)
_cell_angle_gamma 90
_cell_formula_units_Z 4
_cell_length_a 17.0062(11)
_cell_length_b 6.2091(3)
_cell_length_c 13.0007(8)
_cell_measurement_reflns_used 3825
_cell_measurement_temperature 100.(2)
_cell_measurement_theta_max 25.2927
_cell_measurement_theta_min 2.4858
_cell_volume 1322.85(13)
_computing_cell_refinement 'SAINT V8.34A (Bruker AXS Inc., 2013)'
_computing_data_collection 'APEX2 V2014 (Bruker AXS Inc., 2014)'
_computing_data_reduction 'SAINT V8.34A (Bruker AXS Inc., 2013)'
_computing_publication_material 'APEX2 V2014 (Bruker AXS Inc., 2014)'
_computing_structure_refinement 'SHELXL-2014/7 (Sheldrick, 2014)'
_computing_structure_solution 'SHELXS-2014 (Sheldrick, 2014)'
_diffrn_ambient_temperature 100.(2)
_diffrn_detector_area_resol_mean 10.4167
_diffrn_measured_fraction_theta_full 0.956
_diffrn_measured_fraction_theta_max 0.956
_diffrn_measurement_device_type 'Bruker D8 VENTURE'
_diffrn_measurement_method 'phi scans'
_diffrn_radiation_monochromator TRIUMPH
_diffrn_radiation_type MoK\a
_diffrn_radiation_wavelength 0.71073
_diffrn_reflns_av_R_equivalents 0.0293
_diffrn_reflns_av_unetI/netI 0.0251
_diffrn_reflns_limit_h_max 20
_diffrn_reflns_limit_h_min -20
_diffrn_reflns_limit_k_max 6
_diffrn_reflns_limit_k_min -6
_diffrn_reflns_limit_l_max 15
_diffrn_reflns_limit_l_min -15
_diffrn_reflns_number 5996
_diffrn_reflns_theta_full 25.03
_diffrn_reflns_theta_max 25.03
_diffrn_reflns_theta_min 2.49
_diffrn_source 'fine focus sealed tube'
_exptl_absorpt_coefficient_mu 0.315
_exptl_absorpt_correction_T_max 0.88
_exptl_absorpt_correction_T_min 0.74
_exptl_absorpt_correction_type multi-scan
_exptl_absorpt_process_details 'SADABS V2014/5 (Bruker AXS Inc.)'
_exptl_crystal_colour colourless
_exptl_crystal_density_diffrn 2.320
_exptl_crystal_density_method 'not measured'
_exptl_crystal_description cylindrical
_exptl_crystal_F_000 888
_exptl_crystal_recrystallization_method 'From the Melt'
_exptl_crystal_size_max 0.600
_exptl_crystal_size_mid 0.400
_exptl_crystal_size_min 0.400
_refine_diff_density_max 0.138
_refine_diff_density_min -0.166
_refine_ls_extinction_method none
_refine_ls_goodness_of_fit_ref 1.144
_refine_ls_hydrogen_treatment undef
_refine_ls_matrix_type full
_refine_ls_number_parameters 344
_refine_ls_number_reflns 1121
_refine_ls_number_restraints 95
_refine_ls_restrained_S_all 1.137
_refine_ls_R_factor_all 0.0530
_refine_ls_R_factor_gt 0.0444
_refine_ls_shift/su_max 0.000
_refine_ls_shift/su_mean 0.000
_refine_ls_structure_factor_coef Fsqd
_refine_ls_weighting_details 'w=1/[\s^2^(Fo^2^)+(0.0446P)^2^+1.7165P] where P=(Fo^2^+2Fc^2^)/3'
_refine_ls_weighting_scheme calc
_refine_ls_wR_factor_gt 0.1091
_refine_ls_wR_factor_ref 0.1217
_reflns_number_gt 922
_reflns_number_total 1121
_reflns_threshold_expression 'I > 2\s(I)'
_cod_data_source_file d3ce01117h2.cif
_cod_data_source_block c_pFDec_k200K_100K
_cod_depositor_comments 'Adding full bibliography for 7248441--7248493.cif.'
_cod_database_code 7248455

loop_
_space_group_symop_operation_xyz
'x, y, z'
'-x, y, -z+1/2'
'x+1/2, y+1/2, z'
'-x+1/2, y+1/2, -z+1/2'
'-x, -y, -z'
'x, -y, z-1/2'
'-x+1/2, -y+1/2, -z'
'x+1/2, -y+1/2, z-1/2'

loop_
_atom_site_type_symbol
_atom_site_label
_atom_site_fract_x
_atom_site_fract_y
_atom_site_fract_z
_atom_site_U_iso_or_equiv
_atom_site_adp_type
_atom_site_calc_flag
_atom_site_refinement_flags_adp
_atom_site_refinement_flags_occupancy
_atom_site_refinement_flags_posn
_atom_site_occupancy
_atom_site_disorder_assembly
_atom_site_disorder_group
C C1A 0.4963(5) 0.3414(11) 0.1870(4) 0.041(3) Uani d . P . 0.598(3) A 1
C C2A 0.4335(5) 0.1715(8) 0.1242(3) 0.0499(13) Uani d . P . 0.598(3) A 1
C C3A 0.3510(5) 0.1798(12) 0.1494(7) 0.065(3) Uani d . P . 0.598(3) A 1
C C4A 0.3565(4) 0.1659(11) 0.2702(6) 0.0583(17) Uani d . P . 0.598(3) A 1
C C5A 0.4200(5) 0.3289(8) 0.3364(4) 0.0527(15) Uani d . P . 0.598(3) A 1
F F1A 0.4626(7) 0.5335(13) 0.1522(8) 0.073(4) Uani d . P . 0.598(3) A 1
F F2A 0.4617(8) -0.0310(7) 0.1446(5) 0.052(2) Uani d . P . 0.598(3) A 1
F F2B 0.4200(5) 0.2115(13) 0.0188(2) 0.0643(16) Uani d . P . 0.598(3) A 1
F F3A 0.3095(3) 0.3598(7) 0.1098(2) 0.0795(11) Uani d . P . 0.598(3) A 1
F F3B 0.3045(3) 0.0114(7) 0.0989(3) 0.0770(11) Uani d . P . 0.598(3) A 1
F F4A 0.2825(3) 0.2115(13) 0.2863(3) 0.0803(13) Uani d . P . 0.598(3) A 1
F F4B 0.3744(4) -0.0326(8) 0.3033(5) 0.0635(18) Uani d . P . 0.598(3) A 1
F F5A 0.3847(7) 0.5267(7) 0.3128(6) 0.072(4) Uani d . P . 0.598(3) A 1
F F5B 0.4254(5) 0.2877(12) 0.4399(3) 0.0665(12) Uani d . P . 0.598(3) A 1
C C1B 0.4974(9) 0.183(5) 0.1920(13) 0.09(3) Uiso d . P D 0.093(3) B 2
C C2B 0.4328(12) 0.328(4) 0.1263(15) 0.060(9) Uiso d . P D 0.093(3) B 2
C C3B 0.3535(13) 0.323(5) 0.1539(18) 0.075(17) Uiso d . P D 0.093(3) B 2
C C4B 0.3590(14) 0.325(5) 0.2716(18) 0.081(16) Uiso d . P D 0.093(3) B 2
C C5B 0.4210(12) 0.174(4) 0.3351(16) 0.042(7) Uiso d . P D 0.093(3) B 2
F F1B 0.477(5) -0.020(6) 0.154(3) 0.06(2) Uiso d . P D 0.093(3) B 2
F F2C 0.463(2) 0.529(5) 0.144(3) 0.023(8) Uiso d . P D 0.093(3) B 2
F F2D 0.422(3) 0.275(7) 0.0227(19) 0.10(2) Uiso d . P D 0.093(3) B 2
F F3C 0.3059(15) 0.484(4) 0.1065(19) 0.082(8) Uiso d . P D 0.093(3) B 2
F F3D 0.3161(18) 0.137(4) 0.115(2) 0.065(7) Uiso d . P D 0.093(3) B 2
F F4C 0.378(4) 0.528(5) 0.305(4) 0.09(3) Uiso d . P D 0.093(3) B 2
F F4D 0.285(2) 0.278(10) 0.282(4) 0.18(5) Uiso d . P D 0.093(3) B 2
F F5C 0.433(2) 0.210(6) 0.4391(19) 0.073(16) Uiso d . P D 0.093(3) B 2
F F5D 0.3964(17) -0.033(4) 0.315(2) 0.030(7) Uiso d . P D 0.093(3) B 2
C C1C 0.4898(9) 0.333(6) 0.1933(14) 0.07(2) Uiso d . P D 0.159(3) C 3
C C2C 0.3977(8) 0.337(2) 0.1307(9) 0.037(3) Uiso d . P D 0.159(3) C 3
C C3C 0.3516(14) 0.181(5) 0.1815(17) 0.064(11) Uiso d . P D 0.159(3) C 3
C C4C 0.3690(12) 0.216(7) 0.3009(17) 0.063(12) Uiso d . P D 0.159(3) C 3
C C5C 0.4584(10) 0.187(3) 0.3563(11) 0.047(4) Uiso d . P D 0.159(3) C 3
F F1C 0.5247(17) 0.541(4) 0.1594(16) 0.056(8) Uani d U P . 0.159(3) C 3
F F2E 0.360(3) 0.517(5) 0.143(3) 0.096(12) Uani d . P . 0.159(3) C 3
F F2F 0.3837(10) 0.300(3) 0.0254(8) 0.049(3) Uani d U P . 0.159(3) C 3
F F3E 0.3533(11) -0.021(3) 0.1502(12) 0.048(4) Uani d U P . 0.159(3) C 3
F F3F 0.2673(13) 0.230(7) 0.1334(19) 0.071(10) Uani d . P . 0.159(3) C 3
F F4E 0.3305(11) 0.045(4) 0.3370(12) 0.069(4) Uani d . P . 0.159(3) C 3
F F4F 0.3293(10) 0.369(3) 0.3266(11) 0.075(4) Uani d . P . 0.159(3) C 3
F F5E 0.4707(13) -0.039(3) 0.3401(16) 0.056(7) Uani d U P . 0.159(3) C 3
F F5F 0.470(3) 0.236(5) 0.461(2) 0.057(10) Uani d U P . 0.159(3) C 3
C C1D 0.4903(7) 0.153(3) 0.1876(8) 0.019(5) Uiso d . P D 0.149(3) D 4
C C2D 0.4003(10) 0.160(4) 0.1349(13) 0.033(6) Uiso d . P D 0.149(3) D 4
C C3D 0.3469(10) 0.311(4) 0.1776(19) 0.057(6) Uiso d . P D 0.149(3) D 4
C C4D 0.3678(14) 0.297(7) 0.299(2) 0.063(9) Uiso d . P D 0.149(3) D 4
C C5D 0.4587(13) 0.317(5) 0.3495(16) 0.051(8) Uiso d . P D 0.149(3) D 4
F F1D 0.5074(19) -0.021(4) 0.154(2) 0.032(4) Uiso d . P . 0.149(3) D 4
F F2G 0.3834(10) 0.197(3) 0.0288(12) 0.049(5) Uiso d . P . 0.149(3) D 4
F F2H 0.3758(12) -0.042(3) 0.1430(14) 0.046(5) Uiso d . P . 0.149(3) D 4
F F3G 0.3646(15) 0.535(4) 0.1469(18) 0.041(5) Uiso d . P . 0.149(3) D 4
F F3H 0.264(3) 0.259(8) 0.135(3) 0.092(14) Uiso d . P . 0.149(3) D 4
F F4G 0.3315(9) 0.470(3) 0.3340(11) 0.053(4) Uiso d . P . 0.149(3) D 4
F F4H 0.327(2) 0.132(4) 0.325(2) 0.077(8) Uiso d . P . 0.149(3) D 4
F F5G 0.462(2) 0.268(7) 0.456(3) 0.039(7) Uiso d . P . 0.149(3) D 4
F F5H 0.494(2) 0.517(4) 0.348(2) 0.035(6) Uiso d . P . 0.149(3) D 4

loop_
_atom_site_aniso_label
_atom_site_aniso_U_11
_atom_site_aniso_U_22
_atom_site_aniso_U_33
_atom_site_aniso_U_12
_atom_site_aniso_U_13
_atom_site_aniso_U_23
C1A 0.081(6) 0.018(3) 0.018(3) 0.0031(18) 0.0057(19) 0.0049(14)
C2A 0.091(4) 0.034(3) 0.018(2) 0.007(3) 0.002(2) 0.0020(15)
C3A 0.090(7) 0.045(5) 0.038(3) -0.005(3) -0.023(4) -0.001(3)
C4A 0.078(4) 0.043(4) 0.052(3) -0.008(3) 0.013(3) -0.001(3)
C5A 0.094(6) 0.033(3) 0.033(2) 0.003(3) 0.020(3) -0.0042(18)
F1A 0.149(8) 0.028(2) 0.034(3) 0.008(3) 0.011(3) 0.0083(13)
F2A 0.095(6) 0.024(2) 0.0309(18) -0.0040(18) 0.005(2) -0.0066(9)
F2B 0.111(5) 0.056(3) 0.0128(13) 0.000(3) -0.0067(16) 0.0012(12)
F3A 0.111(3) 0.060(3) 0.0501(17) 0.020(2) -0.0092(18) 0.0011(16)
F3B 0.094(3) 0.068(3) 0.0528(18) -0.0174(19) -0.0078(17) -0.0112(16)
F4A 0.088(3) 0.080(3) 0.071(2) 0.008(2) 0.018(2) 0.0006(19)
F4B 0.092(5) 0.043(2) 0.047(2) -0.011(2) 0.003(3) 0.0028(14)
F5A 0.126(8) 0.036(3) 0.048(2) 0.023(2) 0.0168(19) -0.0045(11)
F5B 0.109(4) 0.061(3) 0.0322(18) 0.013(3) 0.024(2) -0.0038(15)
F1C 0.09(2) 0.026(7) 0.039(7) -0.019(8) -0.003(8) 0.010(4)
F2E 0.122(19) 0.064(15) 0.080(12) 0.049(11) -0.012(8) 0.021(8)
F2F 0.059(7) 0.060(8) 0.015(4) -0.003(6) -0.013(4) 0.014(5)
F3E 0.051(9) 0.045(7) 0.050(7) -0.014(6) 0.015(7) -0.014(5)
F3F 0.023(6) 0.14(2) 0.038(7) -0.009(8) -0.013(4) 0.021(8)
F4E 0.078(10) 0.088(14) 0.040(6) 0.007(10) 0.015(5) 0.006(8)
F4F 0.098(11) 0.052(10) 0.070(8) 0.010(9) 0.015(7) 0.022(7)
F5E 0.077(17) 0.038(7) 0.047(6) -0.015(8) 0.006(8) 0.021(4)
F5F 0.082(19) 0.080(15) 0.010(5) 0.026(10) 0.014(7) 0.006(6)

loop_
_atom_type_symbol
_atom_type_description
_atom_type_scat_dispersion_real
_atom_type_scat_dispersion_imag
_atom_type_scat_source
C C 0.0033 0.0016 'International Tables Vol C Tables 4.2.6.8 and 6.1.1.4'
F F 0.0171 0.0103 'International Tables Vol C Tables 4.2.6.8 and 6.1.1.4'

loop_
_geom_angle_atom_site_label_1
_geom_angle_atom_site_label_2
_geom_angle_atom_site_label_3
_geom_angle_site_symmetry_1
_geom_angle_site_symmetry_3
_geom_angle
_geom_angle_publ_flag
F1A C1A C5A . 2_655 108.2(8) ?
F1A C1A C2A . . 104.6(6) ?
C5A C1A C2A 2_655 . 113.7(5) ?
F1A C1A C1A . 2_655 104.6(7) ?
C5A C1A C1A 2_655 2_655 112.1(6) ?
C2A C1A C1A . 2_655 112.8(7) ?
F2A C2A F2B . . 109.1(5) ?
F2A C2A C3A . . 106.9(7) ?
F2B C2A C3A . . 107.2(6) ?
F2A C2A C1A . . 111.6(6) ?
F2B C2A C1A . . 108.2(6) ?
C3A C2A C1A . . 113.8(5) ?
F3A C3A F3B . . 105.9(6) ?
F3A C3A C2A . . 111.3(6) ?
F3B C3A C2A . . 108.6(7) ?
F3A C3A C4A . . 108.5(7) ?
F3B C3A C4A . . 108.3(6) ?
C2A C3A C4A . . 113.9(5) ?
F4B C4A F4A . . 106.7(6) ?
F4B C4A C3A . . 109.2(6) ?
F4A C4A C3A . . 109.6(6) ?
F4B C4A C5A . . 111.2(6) ?
F4A C4A C5A . . 108.2(6) ?
C3A C4A C5A . . 111.6(5) ?
F5B C5A F5A . . 107.7(5) ?
F5B C5A C1A . 2_655 112.8(7) ?
F5A C5A C1A . 2_655 106.6(6) ?
F5B C5A C4A . . 106.3(6) ?
F5A C5A C4A . . 105.2(7) ?
C1A C5A C4A 2_655 . 117.7(4) ?
F1B C1B C1B . 2_655 108.(2) ?
F1B C1B C2B . . 106.(3) ?
C1B C1B C2B 2_655 . 114.3(13) ?
F1B C1B C5B . 2_655 93.(4) ?
C1B C1B C5B 2_655 2_655 115.1(16) ?
C2B C1B C5B . 2_655 117.7(19) ?
F2C C2B F2D . . 110.(2) ?
F2C C2B C3B . . 108.(2) ?
F2D C2B C3B . . 110.(2) ?
F2C C2B C1B . . 106.(2) ?
F2D C2B C1B . . 107.(2) ?
C3B C2B C1B . . 115.1(15) ?
F3C C3B F3D . . 108.(2) ?
F3C C3B C2B . . 110.6(19) ?
F3D C3B C2B . . 107.(2) ?
F3C C3B C4B . . 109.3(19) ?
F3D C3B C4B . . 106.2(19) ?
C2B C3B C4B . . 115.4(15) ?
F4D C4B F4C . . 109.(3) ?
F4D C4B C5B . . 111.(2) ?
F4C C4B C5B . . 110.(2) ?
F4D C4B C3B . . 107.(2) ?
F4C C4B C3B . . 106.(2) ?
C5B C4B C3B . . 113.7(14) ?
F5C C5B F5D . . 108.(2) ?
F5C C5B C4B . . 111.(2) ?
F5D C5B C4B . . 110.8(19) ?
F5C C5B C1B . 2_655 109.(2) ?
F5D C5B C1B . 2_655 104.2(18) ?
C4B C5B C1B . 2_655 113.9(15) ?
C1C C1C C5C 2_655 2_655 115.5(13) ?
C1C C1C F1C 2_655 . 107.0(12) ?
C5C C1C F1C 2_655 . 93.8(16) ?
C1C C1C C2C 2_655 . 118.3(17) ?
C5C C1C C2C 2_655 . 113.8(18) ?
F1C C1C C2C . . 104.(2) ?
F2E C2C F2F . . 108.3(17) ?
F2E C2C C3C . . 99.(2) ?
F2F C2C C3C . . 111.3(15) ?
F2E C2C C1C . . 114.(2) ?
F2F C2C C1C . . 114.1(14) ?
C3C C2C C1C . . 109.1(14) ?
F3E C3C F3F . . 100.(2) ?
F3E C3C C2C . . 115.(2) ?
F3F C3C C2C . . 104.(2) ?
F3E C3C C4C . . 116.(2) ?
F3F C3C C4C . . 108.(2) ?
C2C C3C C4C . . 111.8(17) ?
F4F C4C F4E . . 98.8(19) ?
F4F C4C C5C . . 120.(3) ?
F4E C4C C5C . . 105.(2) ?
F4F C4C C3C . . 114.(2) ?
F4E C4C C3C . . 105.(2) ?
C5C C4C C3C . . 111.6(17) ?
F5F C5C F5E . . 112.0(19) ?
F5F C5C C4C . . 108.(2) ?
F5E C5C C4C . . 102.(2) ?
F5F C5C C1C . 2_655 110.(2) ?
F5E C5C C1C . 2_655 113.(2) ?
C4C C5C C1C . 2_655 110.5(15) ?
F1D C1D C5D . 2_655 105.7(19) ?
F1D C1D C2D . . 100.(2) ?
C5D C1D C2D 2_655 . 116.0(14) ?
F1D C1D C1D . 2_655 111.6(12) ?
C5D C1D C1D 2_655 2_655 110.7(12) ?
C2D C1D C1D . 2_655 112.2(11) ?
F2H C2D F2G . . 104.7(16) ?
F2H C2D C1D . . 103.7(16) ?
F2G C2D C1D . . 112.6(16) ?
F2H C2D C3D . . 108.7(18) ?
F2G C2D C3D . . 106.6(18) ?
C1D C2D C3D . . 119.5(13) ?
F3H C3D F3G . . 111.(3) ?
F3H C3D C2D . . 111.(3) ?
F3G C3D C2D . . 107.1(19) ?
F3H C3D C4D . . 109.(3) ?
F3G C3D C4D . . 109.(2) ?
C2D C3D C4D . . 110.5(15) ?
F4H C4D F4G . . 102.(2) ?
F4H C4D C5D . . 120.(3) ?
F4G C4D C5D . . 107.(2) ?
F4H C4D C3D . . 108.(3) ?
F4G C4D C3D . . 107.(2) ?
C5D C4D C3D . . 111.7(17) ?
F5H C5D F5G . . 108.(2) ?
F5H C5D C1D . 2_655 109.(2) ?
F5G C5D C1D . 2_655 107.(3) ?
F5H C5D C4D . . 118.(3) ?
F5G C5D C4D . . 100.(3) ?
C1D C5D C4D 2_655 . 114.5(17) ?

loop_
_geom_bond_atom_site_label_1
_geom_bond_atom_site_label_2
_geom_bond_site_symmetry_2
_geom_bond_distance
_geom_bond_publ_flag
C1A F1A . 1.348(11) ?
C1A C5A 2_655 1.536(11) ?
C1A C2A . 1.567(9) ?
C1A C1A 2_655 1.609(12) ?
C2A F2A . 1.347(8) ?
C2A F2B . 1.350(6) ?
C2A C3A . 1.524(11) ?
C3A F3A . 1.348(9) ?
C3A F3B . 1.368(8) ?
C3A C4A . 1.550(11) ?
C4A F4B . 1.314(9) ?
C4A F4A . 1.360(8) ?
C4A C5A . 1.560(9) ?
C5A F5B . 1.349(6) ?
C5A F5A . 1.365(9) ?
C5A C1A 2_655 1.536(11) ?
C1B F1B . 1.36(3) ?
C1B C1B 2_655 1.49(3) ?
C1B C2B . 1.500(19) ?
C1B C5B 2_655 1.520(19) ?
C2B F2C . 1.34(3) ?
C2B F2D . 1.35(2) ?
C2B C3B . 1.486(18) ?
C3B F3C . 1.33(2) ?
C3B F3D . 1.35(3) ?
C3B C4B . 1.508(18) ?
C4B F4D . 1.34(3) ?
C4B F4C . 1.34(3) ?
C4B C5B . 1.485(18) ?
C5B F5C . 1.33(2) ?
C5B F5D . 1.35(3) ?
C5B C1B 2_655 1.520(19) ?
C1C C1C 2_655 1.42(3) ?
C1C C5C 2_655 1.52(2) ?
C1C F1C . 1.54(4) ?
C1C C2C . 1.561(18) ?
C2C F2E . 1.32(4) ?
C2C F2F . 1.345(17) ?
C2C C3C . 1.508(19) ?
C3C F3E . 1.32(4) ?
C3C F3F . 1.44(3) ?
C3C C4C . 1.516(19) ?
C4C F4F . 1.26(4) ?
C4C F4E . 1.40(4) ?
C4C C5C . 1.510(19) ?
C5C F5F . 1.36(3) ?
C5C F5E . 1.44(3) ?
C5C C1C 2_655 1.52(2) ?
C1D F1D . 1.23(3) ?
C1D C5D 2_655 1.501(18) ?
C1D C2D . 1.502(17) ?
C1D C1D 2_655 1.57(2) ?
C2D F2H . 1.33(3) ?
C2D F2G . 1.35(2) ?
C2D C3D . 1.510(18) ?
C3D F3H . 1.40(4) ?
C3D F3G . 1.50(4) ?
C3D C4D . 1.53(2) ?
C4D F4H . 1.33(4) ?
C4D F4G . 1.37(3) ?
C4D C5D . 1.514(19) ?
C5D F5H . 1.38(4) ?
C5D F5G . 1.41(4) ?
C5D C1D 2_655 1.501(18) ?

loop_
_geom_torsion_atom_site_label_1
_geom_torsion_atom_site_label_2
_geom_torsion_atom_site_label_3
_geom_torsion_atom_site_label_4
_geom_torsion_site_symmetry_1
_geom_torsion_site_symmetry_2
_geom_torsion_site_symmetry_3
_geom_torsion_site_symmetry_4
_geom_torsion
_geom_torsion_publ_flag
F1A C1A C2A F2A . . . . 175.3(8) ?
C5A C1A C2A F2A 2_655 . . . 57.5(7) ?
C1A C1A C2A F2A 2_655 . . . -71.6(9) ?
F1A C1A C2A F2B . . . . 55.3(9) ?
C5A C1A C2A F2B 2_655 . . . -62.5(6) ?
C1A C1A C2A F2B 2_655 . . . 168.4(6) ?
F1A C1A C2A C3A . . . . -63.7(8) ?
C5A C1A C2A C3A 2_655 . . . 178.5(4) ?
C1A C1A C2A C3A 2_655 . . . 49.4(7) ?
F2A C2A C3A F3A . . . . -166.4(5) ?
F2B C2A C3A F3A . . . . -49.6(7) ?
C1A C2A C3A F3A . . . . 70.0(7) ?
F2A C2A C3A F3B . . . . -50.2(6) ?
F2B C2A C3A F3B . . . . 66.6(7) ?
C1A C2A C3A F3B . . . . -173.8(5) ?
F2A C2A C3A C4A . . . . 70.6(6) ?
F2B C2A C3A C4A . . . . -172.6(6) ?
C1A C2A C3A C4A . . . . -53.1(6) ?
F3A C3A C4A F4B . . . . 161.7(6) ?
F3B C3A C4A F4B . . . . 47.1(9) ?
C2A C3A C4A F4B . . . . -73.8(8) ?
F3A C3A C4A F4A . . . . 45.0(8) ?
F3B C3A C4A F4A . . . . -69.5(8) ?
C2A C3A C4A F4A . . . . 169.6(6) ?
F3A C3A C4A C5A . . . . -74.9(7) ?
F3B C3A C4A C5A . . . . 170.6(6) ?
C2A C3A C4A C5A . . . . 49.7(7) ?
F4B C4A C5A F5B . . . . -51.7(8) ?
F4A C4A C5A F5B . . . . 65.2(7) ?
C3A C4A C5A F5B . . . . -174.0(6) ?
F4B C4A C5A F5A . . . . -165.8(6) ?
F4A C4A C5A F5A . . . . -48.8(7) ?
C3A C4A C5A F5A . . . . 71.9(7) ?
F4B C4A C5A C1A . . . 2_655 75.8(7) ?
F4A C4A C5A C1A . . . 2_655 -167.3(6) ?
C3A C4A C5A C1A . . . 2_655 -46.5(7) ?
F1B C1B C2B F2C . . . . -165.(4) ?
C1B C1B C2B F2C 2_655 . . . 77.(2) ?
C5B C1B C2B F2C 2_655 . . . -63.(3) ?
F1B C1B C2B F2D . . . . -48.(4) ?
C1B C1B C2B F2D 2_655 . . . -166.(2) ?
C5B C1B C2B F2D 2_655 . . . 54.(3) ?
F1B C1B C2B C3B . . . . 76.(4) ?
C1B C1B C2B C3B 2_655 . . . -42.(2) ?
C5B C1B C2B C3B 2_655 . . . 178.(2) ?
F2C C2B C3B F3C . . . . 50.(3) ?
F2D C2B C3B F3C . . . . -70.(3) ?
C1B C2B C3B F3C . . . . 168.(2) ?
F2C C2B C3B F3D . . . . 167.(2) ?
F2D C2B C3B F3D . . . . 47.(3) ?
C1B C2B C3B F3D . . . . -75.(2) ?
F2C C2B C3B C4B . . . . -75.(3) ?
F2D C2B C3B C4B . . . . 166.(3) ?
C1B C2B C3B C4B . . . . 44.(3) ?
F3C C3B C4B F4D . . . . 66.(3) ?
F3D C3B C4B F4D . . . . -49.(3) ?
C2B C3B C4B F4D . . . . -168.(3) ?
F3C C3B C4B F4C . . . . -50.(3) ?
F3D C3B C4B F4C . . . . -166.(3) ?
C2B C3B C4B F4C . . . . 76.(3) ?
F3C C3B C4B C5B . . . . -171.(2) ?
F3D C3B C4B C5B . . . . 73.(2) ?
C2B C3B C4B C5B . . . . -45.(3) ?
F4D C4B C5B F5C . . . . -70.(4) ?
F4C C4B C5B F5C . . . . 50.(3) ?
C3B C4B C5B F5C . . . . 169.(2) ?
F4D C4B C5B F5D . . . . 50.(3) ?
F4C C4B C5B F5D . . . . 170.(3) ?
C3B C4B C5B F5D . . . . -71.(3) ?
F4D C4B C5B C1B . . . 2_655 167.(3) ?
F4C C4B C5B C1B . . . 2_655 -73.(3) ?
C3B C4B C5B C1B . . . 2_655 46.(3) ?
C1C C1C C2C F2E 2_655 . . . 66.(2) ?
C5C C1C C2C F2E 2_655 . . . -154.(2) ?
F1C C1C C2C F2E . . . . -53.(2) ?
C1C C1C C2C F2F 2_655 . . . -169.2(10) ?
C5C C1C C2C F2F 2_655 . . . -29.(3) ?
F1C C1C C2C F2F . . . . 72.(2) ?
C1C C1C C2C C3C 2_655 . . . -44.0(19) ?
C5C C1C C2C C3C 2_655 . . . 97.(2) ?
F1C C1C C2C C3C . . . . -162.6(19) ?
F2E C2C C3C F3E . . . . 157.(2) ?
F2F C2C C3C F3E . . . . 43.(2) ?
C1C C2C C3C F3E . . . . -84.(2) ?
F2E C2C C3C F3F . . . . 49.(3) ?
F2F C2C C3C F3F . . . . -65.(3) ?
C1C C2C C3C F3F . . . . 168.(2) ?
F2E C2C C3C C4C . . . . -68.(3) ?
F2F C2C C3C C4C . . . . 178.(2) ?
C1C C2C C3C C4C . . . . 51.(3) ?
F3E C3C C4C F4F . . . . -145.(2) ?
F3F C3C C4C F4F . . . . -34.(3) ?
C2C C3C C4C F4F . . . . 80.(3) ?
F3E C3C C4C F4E . . . . -38.(3) ?
F3F C3C C4C F4E . . . . 73.(3) ?
C2C C3C C4C F4E . . . . -173.(2) ?
F3E C3C C4C C5C . . . . 74.(3) ?
F3F C3C C4C C5C . . . . -175.(3) ?
C2C C3C C4C C5C . . . . -60.(3) ?
F4F C4C C5C F5F . . . . 38.(3) ?
F4E C4C C5C F5F . . . . -72.(3) ?
C3C C4C C5C F5F . . . . 176.(3) ?
F4F C4C C5C F5E . . . . 156.(2) ?
F4E C4C C5C F5E . . . . 47.(2) ?
C3C C4C C5C F5E . . . . -66.(3) ?
F4F C4C C5C C1C . . . 2_655 -83.(2) ?
F4E C4C C5C C1C . . . 2_655 168.(2) ?
C3C C4C C5C C1C . . . 2_655 55.(3) ?
F1D C1D C2D F2H . . . . 40.5(19) ?
C5D C1D C2D F2H 2_655 . . . 153.5(19) ?
C1D C1D C2D F2H 2_655 . . . -77.9(14) ?
F1D C1D C2D F2G . . . . -72.(2) ?
C5D C1D C2D F2G 2_655 . . . 41.(3) ?
C1D C1D C2D F2G 2_655 . . . 169.5(14) ?
F1D C1D C2D C3D . . . . 162.(2) ?
C5D C1D C2D C3D 2_655 . . . -85.(2) ?
C1D C1D C2D C3D 2_655 . . . 43.(2) ?
F2H C2D C3D F3H . . . . -47.(3) ?
F2G C2D C3D F3H . . . . 65.(3) ?
C1D C2D C3D F3H . . . . -166.(3) ?
F2H C2D C3D F3G . . . . -168.7(17) ?
F2G C2D C3D F3G . . . . -56.(2) ?
C1D C2D C3D F3G . . . . 73.(2) ?
F2H C2D C3D C4D . . . . 73.(2) ?
F2G C2D C3D C4D . . . . -174.(2) ?
C1D C2D C3D C4D . . . . -45.(3) ?
F3H C3D C4D F4H . . . . 37.(4) ?
F3G C3D C4D F4H . . . . 159.(2) ?
C2D C3D C4D F4H . . . . -84.(3) ?
F3H C3D C4D F4G . . . . -72.(4) ?
F3G C3D C4D F4G . . . . 49.(2) ?
C2D C3D C4D F4G . . . . 166.(2) ?
F3H C3D C4D C5D . . . . 171.(3) ?
F3G C3D C4D C5D . . . . -68.(3) ?
C2D C3D C4D C5D . . . . 50.(3) ?
F4H C4D C5D F5H . . . . -161.(3) ?
F4G C4D C5D F5H . . . . -45.(3) ?
C3D C4D C5D F5H . . . . 72.(3) ?
F4H C4D C5D F5G . . . . -44.(3) ?
F4G C4D C5D F5G . . . . 71.(3) ?
C3D C4D C5D F5G . . . . -172.(3) ?
F4H C4D C5D C1D . . . 2_655 70.(3) ?
F4G C4D C5D C1D . . . 2_655 -175.(2) ?
C3D C4D C5D C1D . . . 2_655 -58.(4) ?
